data_4110793
loop_
_publ_author_name
'Polly L. Arnold'
'Dipti Patel'
'Alexander J. Blake'
'Claire Wilson'
'Jason B. Love'

_publ_contact_author_address
;
School of Chemistry
University of Nottingham
University Park
Nottingham
NG7 2RD
;
_publ_contact_author_name 'Dr. Polly L. Arnold, Dr. Jason B. Love'
_publ_section_title
;
 Selective Oxo Functionalization of the Uranyl Ion with 3d Metal Cations
;
_journal_name_full 'Journal of the American Chemical Society'
_journal_page_first 9610
_journal_page_last 9611
_journal_paper_doi 10.1021/ja0634167
_journal_volume 128
_journal_year 2006
_chemical_formula_moiety 'C50 H56 Co N8 O5 U'
_chemical_formula_sum 'C50 H56 Co N8 O5 U'
_chemical_formula_weight 1145.99
_chemical_name_systematic
; 
 ? 
;
_space_group_IT_number 19
_symmetry_cell_setting orthorhombic
_symmetry_space_group_name_Hall 'P 2ac 2ab'
_symmetry_space_group_name_H-M 'P 21 21 21'
_atom_sites_solution_hydrogens geom
_atom_sites_solution_primary direct
_atom_sites_solution_secondary difmap
_audit_creation_method SHELXL-97
_cell_angle_alpha 90.00
_cell_angle_beta 90.00
_cell_angle_gamma 90.00
_cell_formula_units_Z 4
_cell_length_a 13.7156(16)
_cell_length_b 13.8208(16)
_cell_length_c 24.136(3)
_cell_measurement_reflns_used 6071
_cell_measurement_temperature 150(2)
_cell_measurement_theta_max 24.25
_cell_measurement_theta_min 2.25
_cell_volume 4575.2(9)
_computing_cell_refinement 'Bruker SAINT version 6.36a (Bruker, 2000)'
_computing_data_collection 'Bruker SMART version 5.625 (Bruker, 2001)'
_computing_data_reduction 'Bruker SAINT; Bruker SHELXTL (Bruker, 2001)'
_computing_publication_material 'enCIFer (CCDC, 2003); PLATON (Spek, 2003)'
_computing_structure_refinement 'SHELXL-97 (Sheldrick, 1997)'
_computing_structure_solution 'SHELXS-97 (Sheldrick, 1990)'
_diffrn_ambient_temperature 150(2)
_diffrn_measured_fraction_theta_full 0.995
_diffrn_measured_fraction_theta_max 0.995
_diffrn_measurement_device_type 'Bruker SMART APEX CCD area detector'
_diffrn_measurement_method \w
_diffrn_radiation_monochromator graphite
_diffrn_radiation_source 'sealed tube'
_diffrn_radiation_type MoK\a
_diffrn_radiation_wavelength 0.71073
_diffrn_reflns_av_R_equivalents 0.051
_diffrn_reflns_av_sigmaI/netI 0.0587
_diffrn_reflns_limit_h_max 15
_diffrn_reflns_limit_h_min -16
_diffrn_reflns_limit_k_max 15
_diffrn_reflns_limit_k_min -16
_diffrn_reflns_limit_l_max 28
_diffrn_reflns_limit_l_min -27
_diffrn_reflns_number 23429
_diffrn_reflns_theta_full 25.08
_diffrn_reflns_theta_max 25.08
_diffrn_reflns_theta_min 2.26
_diffrn_standards_decay_% 0
_diffrn_standards_number 0
_exptl_absorpt_coefficient_mu 3.955
_exptl_absorpt_correction_T_max 0.8906
_exptl_absorpt_correction_T_min 0.4503
_exptl_absorpt_correction_type multi-scan
_exptl_absorpt_process_details '(SADABS; Sheldrick, 2001)'
_exptl_crystal_colour BROWN
_exptl_crystal_density_diffrn 1.664
_exptl_crystal_description tablet
_exptl_crystal_F_000 2284
_exptl_crystal_size_max 0.24
_exptl_crystal_size_mid 0.12
_exptl_crystal_size_min 0.03
_refine_diff_density_max 1.344
_refine_diff_density_min -1.777
_refine_diff_density_rms 0.133
_refine_ls_abs_structure_details 'Flack H D (1983), Acta Cryst. A39, 876-881'
_refine_ls_abs_structure_Flack 0.017(8)
_refine_ls_extinction_method none
_refine_ls_goodness_of_fit_ref 1.160
_refine_ls_hydrogen_treatment mixed
_refine_ls_matrix_type full
_refine_ls_number_parameters 581
_refine_ls_number_reflns 8049
_refine_ls_number_restraints 44
_refine_ls_restrained_S_all 1.161
_refine_ls_R_factor_all 0.0565
_refine_ls_R_factor_gt 0.0475
_refine_ls_shift/su_max 0.001
_refine_ls_shift/su_mean 0.000
_refine_ls_structure_factor_coef Fsqd
_refine_ls_weighting_details 'calc w=1/[\s^2^(Fo^2^)+(0.0273P)^2^+19.8226P] where P=(Fo^2^+2Fc^2^)/3'
_refine_ls_weighting_scheme calc
_refine_ls_wR_factor_gt 0.0951
_refine_ls_wR_factor_ref 0.0983
_reflns_number_gt 7232
_reflns_number_total 8049
_reflns_threshold_expression >2\s(I)
_cod_data_source_file ja0634167si20060628_044306.cif
_cod_data_source_block uocopy
_cod_database_code 4110793

loop_
_symmetry_equiv_pos_as_xyz
'x, y, z'
'-x+1/2, -y, z+1/2'
'-x, y+1/2, -z+1/2'
'x+1/2, -y+1/2, -z'

loop_
_atom_site_label
_atom_site_type_symbol
_atom_site_fract_x
_atom_site_fract_y
_atom_site_fract_z
_atom_site_U_iso_or_equiv
_atom_site_adp_type
_atom_site_occupancy
_atom_site_symmetry_multiplicity
_atom_site_calc_flag
_atom_site_refinement_flags
U1 U 0.17451(3) 0.06371(2) 0.181151(13) 0.02151(9) Uani 1 1 d .
O1 O 0.2273(4) 0.0719(5) 0.1137(2) 0.0250(14) Uani 1 1 d .
O2 O 0.1213(4) 0.0608(6) 0.2480(2) 0.0313(15) Uani 1 1 d .
Co1 Co 0.31379(11) 0.14778(9) 0.05761(5) 0.0250(3) Uani 1 1 d .
N1 N 0.3204(7) -0.0266(5) 0.2199(3) 0.0250(17) Uani 1 1 d .
N2 N 0.1547(5) -0.1103(5) 0.1784(3) 0.0238(16) Uani 1 1 d .
N3 N 0.0152(6) 0.0281(5) 0.1452(3) 0.0239(18) Uani 1 1 d .
N4 N 0.0776(6) 0.2139(5) 0.1609(3) 0.0231(18) Uani 1 1 d .
N5 N 0.2002(6) 0.2810(6) 0.0745(3) 0.030(2) Uani 1 1 d .
N6 N 0.2473(6) 0.1661(6) -0.0141(3) 0.0237(18) Uani 1 1 d .
N7 N 0.4018(5) 0.0483(6) 0.0239(3) 0.0254(18) Uani 1 1 d .
N8 N 0.4471(5) 0.0576(6) 0.1417(3) 0.0217(16) Uiso 1 1 d .
C1 C 0.2979(7) -0.1143(7) 0.2359(4) 0.027(2) Uani 1 1 d .
H1A H 0.3400 -0.1482 0.2604 0.032 Uiso 1 1 calc R
C2 C 0.2122(7) -0.1587(7) 0.2171(4) 0.026(2) Uani 1 1 d .
C3 C 0.1705(9) -0.2510(6) 0.2263(4) 0.029(2) Uani 1 1 d .
H3A H 0.1945 -0.2989 0.2511 0.035 Uiso 1 1 calc R
C4 C 0.0907(8) -0.2592(7) 0.1940(4) 0.030(3) Uani 1 1 d .
H4A H 0.0481 -0.3133 0.1920 0.036 Uiso 1 1 calc R
C5 C 0.0827(7) -0.1740(7) 0.1644(4) 0.027(2) Uani 1 1 d .
C6 C 0.0098(7) -0.1450(7) 0.1188(4) 0.028(2) Uani 1 1 d .
C7 C -0.0659(9) -0.2270(8) 0.1095(5) 0.044(3) Uani 1 1 d .
H7A H -0.1153 -0.2246 0.1388 0.066 Uiso 1 1 calc R
H7B H -0.0327 -0.2898 0.1105 0.066 Uiso 1 1 calc R
H7C H -0.0973 -0.2185 0.0733 0.066 Uiso 1 1 calc R
C8 C 0.0671(8) -0.1315(8) 0.0620(4) 0.039(3) Uani 1 1 d .
H8B H 0.0217 -0.1100 0.0331 0.059 Uiso 1 1 calc R
H8C H 0.0965 -0.1933 0.0510 0.059 Uiso 1 1 calc R
H8D H 0.1185 -0.0829 0.0668 0.059 Uiso 1 1 calc R
C9 C -0.0412(7) -0.0513(7) 0.1316(3) 0.025(2) Uani 1 1 d .
C10 C -0.1372(7) -0.0276(7) 0.1294(4) 0.029(2) Uani 1 1 d .
H10A H -0.1890 -0.0706 0.1206 0.035 Uiso 1 1 calc R
C11 C -0.1472(6) 0.0695(8) 0.1421(4) 0.033(2) Uani 1 1 d .
H11A H -0.2062 0.1053 0.1445 0.040 Uiso 1 1 calc R
C12 C -0.0532(8) 0.1039(7) 0.1505(4) 0.030(2) Uani 1 1 d .
C13 C -0.0172(7) 0.1985(7) 0.1569(4) 0.026(2) Uani 1 1 d .
H13A H -0.0612 0.2515 0.1585 0.031 Uiso 1 1 calc R
C14 C 0.1139(7) 0.3104(7) 0.1618(4) 0.022(2) Uani 1 1 d .
C15 C 0.0851(8) 0.3724(7) 0.2047(4) 0.029(2) Uani 1 1 d .
H15A H 0.0434 0.3494 0.2332 0.035 Uiso 1 1 calc R
C16 C 0.1174(7) 0.4668(7) 0.2055(4) 0.026(2) Uani 1 1 d .
H16A H 0.0992 0.5088 0.2349 0.031 Uiso 1 1 calc R
C17 C 0.1776(8) 0.5008(6) 0.1623(4) 0.033(2) Uani 1 1 d .
H17A H 0.1998 0.5659 0.1624 0.039 Uiso 1 1 calc R
C18 C 0.2041(6) 0.4396(7) 0.1200(4) 0.026(2) Uani 1 1 d .
H18A H 0.2447 0.4631 0.0911 0.031 Uiso 1 1 calc R
C19 C 0.1727(8) 0.3436(6) 0.1188(3) 0.0231(19) Uani 1 1 d .
C20 C 0.1730(8) 0.3059(6) 0.0255(3) 0.0263(19) Uani 1 1 d .
H20A H 0.1363 0.3637 0.0209 0.032 Uiso 1 1 calc R
C21 C 0.1959(7) 0.2501(7) -0.0216(4) 0.029(2) Uani 1 1 d .
C22 C 0.1808(8) 0.2664(6) -0.0784(4) 0.030(2) Uani 1 1 d .
H22A H 0.1459 0.3181 -0.0952 0.036 Uiso 1 1 calc R
C23 C 0.2293(7) 0.1882(7) -0.1054(4) 0.030(2) Uani 1 1 d .
H23A H 0.2345 0.1787 -0.1443 0.036 Uiso 1 1 calc R
C24 C 0.2667(7) 0.1298(7) -0.0653(4) 0.025(2) Uani 1 1 d .
C25 C 0.3198(8) 0.0315(6) -0.0702(3) 0.026(2) Uani 1 1 d .
C26 C 0.2473(7) -0.0489(7) -0.0547(4) 0.030(2) Uani 1 1 d .
H26A H 0.2794 -0.1120 -0.0577 0.045 Uiso 1 1 calc R
H26B H 0.1913 -0.0468 -0.0800 0.045 Uiso 1 1 calc R
H26C H 0.2248 -0.0392 -0.0166 0.045 Uiso 1 1 calc R
C27 C 0.3533(8) 0.0183(8) -0.1297(4) 0.035(3) Uani 1 1 d .
H27A H 0.3789 -0.0473 -0.1346 0.053 Uiso 1 1 calc R
H27B H 0.4045 0.0655 -0.1381 0.053 Uiso 1 1 calc R
H27C H 0.2980 0.0283 -0.1548 0.053 Uiso 1 1 calc R
C28 C 0.4057(7) 0.0223(7) -0.0307(4) 0.025(2) Uani 1 1 d .
C29 C 0.4941(8) -0.0241(7) -0.0418(4) 0.035(3) Uani 1 1 d .
H29A H 0.5151 -0.0479 -0.0768 0.042 Uiso 1 1 calc R
C30 C 0.5464(8) -0.0290(7) 0.0084(4) 0.034(3) Uani 1 1 d .
H30A H 0.6086 -0.0573 0.0142 0.040 Uiso 1 1 calc R
C31 C 0.4876(7) 0.0163(7) 0.0478(4) 0.026(2) Uani 1 1 d .
C32 C 0.5048(7) 0.0224(7) 0.1054(4) 0.030(2) Uani 1 1 d .
H32A H 0.5653 -0.0021 0.1184 0.036 Uiso 1 1 calc R
C33 C 0.4753(8) 0.0479(8) 0.1996(4) 0.037(2) Uiso 1 1 d U
C34 C 0.5654(8) 0.0856(8) 0.2147(4) 0.037(2) Uani 1 1 d U
H34A H 0.6066 0.1143 0.1876 0.044 Uiso 1 1 calc R
C35 C 0.5944(8) 0.0809(8) 0.2693(4) 0.040(2) Uani 1 1 d U
H35A H 0.6565 0.1052 0.2798 0.047 Uiso 1 1 calc R
C36 C 0.5336(8) 0.0409(7) 0.3091(4) 0.039(2) Uani 1 1 d U
H36A H 0.5535 0.0363 0.3467 0.046 Uiso 1 1 calc R
C37 C 0.4434(8) 0.0081(8) 0.2924(4) 0.033(2) Uani 1 1 d U
H37A H 0.4009 -0.0183 0.3195 0.039 Uiso 1 1 calc R
C38 C 0.4110(7) 0.0117(8) 0.2372(4) 0.029(2) Uani 1 1 d U
O3 O 0.2720(5) 0.1920(5) 0.2264(3) 0.0304(16) Uani 1 1 d .
C39 C 0.2541(10) 0.2169(10) 0.2852(4) 0.054(4) Uani 1 1 d .
H39A H 0.2681 0.1605 0.3091 0.065 Uiso 1 1 calc R
H39B H 0.1851 0.2358 0.2905 0.065 Uiso 1 1 calc R
C40 C 0.3191(9) 0.2986(8) 0.2999(4) 0.046(3) Uani 1 1 d .
H40A H 0.3435 0.2924 0.3384 0.055 Uiso 1 1 calc R
H40B H 0.2853 0.3615 0.2959 0.055 Uiso 1 1 calc R
C41 C 0.4006(8) 0.2886(8) 0.2586(5) 0.042(3) Uani 1 1 d .
H41A H 0.4347 0.3510 0.2530 0.051 Uiso 1 1 calc R
H41B H 0.4485 0.2393 0.2706 0.051 Uiso 1 1 calc R
C42 C 0.3491(6) 0.2577(7) 0.2074(4) 0.028(2) Uani 1 1 d .
H42A H 0.3208 0.3142 0.1880 0.034 Uiso 1 1 calc R
H42B H 0.3943 0.2240 0.1819 0.034 Uiso 1 1 calc R
O4 O 0.4152(5) 0.2618(5) 0.0473(3) 0.0329(17) Uani 1 1 d .
C43 C 0.4451(8) 0.3390(7) 0.0859(4) 0.035(3) Uani 1 1 d .
H43A H 0.4909 0.3133 0.1140 0.041 Uiso 1 1 calc R
H43B H 0.3877 0.3663 0.1051 0.041 Uiso 1 1 calc R
C44 C 0.4945(10) 0.4156(9) 0.0508(4) 0.057(4) Uani 1 1 d .
H44A H 0.4751 0.4812 0.0632 0.069 Uiso 1 1 calc R
H44B H 0.5663 0.4098 0.0535 0.069 Uiso 1 1 calc R
C45 C 0.4618(12) 0.3979(9) -0.0058(5) 0.066(4) Uani 1 1 d .
H45A H 0.5139 0.4147 -0.0324 0.079 Uiso 1 1 calc R
H45B H 0.4035 0.4375 -0.0142 0.079 Uiso 1 1 calc R
C46 C 0.4377(8) 0.2925(8) -0.0096(4) 0.033(3) Uani 1 1 d .
H46A H 0.3808 0.2822 -0.0342 0.040 Uiso 1 1 calc R
H46B H 0.4938 0.2556 -0.0244 0.040 Uiso 1 1 calc R
O5 O 0.4025(10) -0.3499(8) 0.0576(5) 0.092(4) Uani 1 1 d .
C47 C 0.4769(12) -0.2919(11) 0.0783(7) 0.076(5) Uani 1 1 d .
H47A H 0.5105 -0.2563 0.0483 0.091 Uiso 1 1 calc R
H47B H 0.5253 -0.3305 0.0993 0.091 Uiso 1 1 calc R
C48 C 0.4228(11) -0.2256(11) 0.1151(8) 0.078(5) Uani 1 1 d .
H48A H 0.4058 -0.2575 0.1505 0.094 Uiso 1 1 calc R
H48B H 0.4610 -0.1664 0.1229 0.094 Uiso 1 1 calc R
C49 C 0.3367(11) -0.2035(10) 0.0834(6) 0.064(4) Uani 1 1 d .
H49A H 0.3504 -0.1526 0.0556 0.077 Uiso 1 1 calc R
H49B H 0.2833 -0.1812 0.1079 0.077 Uiso 1 1 calc R
C50 C 0.3103(14) -0.2968(14) 0.0557(8) 0.101(6) Uani 1 1 d .
H50A H 0.2583 -0.3312 0.0762 0.122 Uiso 1 1 calc R
H50B H 0.2887 -0.2860 0.0170 0.122 Uiso 1 1 calc R

loop_
_atom_site_aniso_label
_atom_site_aniso_U_11
_atom_site_aniso_U_22
_atom_site_aniso_U_33
_atom_site_aniso_U_23
_atom_site_aniso_U_13
_atom_site_aniso_U_12
U1 0.02651(15) 0.01925(15) 0.01878(14) 0.00323(16) 0.00109(17) 0.00022(17)
O1 0.047(4) 0.015(3) 0.013(3) 0.005(3) -0.006(3) 0.007(3)
O2 0.044(4) 0.030(4) 0.020(3) 0.003(4) 0.002(3) 0.008(4)
Co1 0.0337(8) 0.0236(7) 0.0175(6) -0.0009(5) 0.0034(6) -0.0045(6)
N1 0.033(4) 0.026(4) 0.016(4) 0.006(3) 0.011(4) 0.009(4)
N2 0.031(5) 0.021(4) 0.019(4) 0.003(4) 0.011(4) 0.001(3)
N3 0.033(5) 0.017(4) 0.022(4) -0.001(3) -0.001(4) 0.003(3)
N4 0.032(5) 0.022(4) 0.015(4) -0.006(3) 0.006(3) 0.002(4)
N5 0.046(6) 0.029(5) 0.015(4) 0.002(3) -0.006(4) -0.004(4)
N6 0.036(5) 0.021(5) 0.014(4) -0.003(3) 0.006(3) 0.003(4)
N7 0.031(4) 0.024(5) 0.021(4) 0.000(3) 0.001(3) -0.003(4)
C1 0.029(6) 0.034(6) 0.016(5) 0.008(4) 0.004(4) 0.010(4)
C2 0.033(6) 0.031(6) 0.013(5) -0.005(4) 0.012(4) 0.004(4)
C3 0.040(6) 0.016(5) 0.032(5) 0.002(4) 0.010(6) -0.002(5)
C4 0.035(6) 0.019(5) 0.036(7) 0.002(4) 0.010(5) 0.000(4)
C5 0.029(6) 0.025(6) 0.026(6) -0.004(4) 0.007(4) 0.005(4)
C6 0.033(6) 0.026(5) 0.024(5) 0.002(4) -0.004(4) -0.013(4)
C7 0.057(8) 0.022(6) 0.052(8) -0.008(5) -0.004(6) -0.013(6)
C8 0.045(7) 0.047(7) 0.026(6) -0.008(5) 0.007(5) -0.007(5)
C9 0.036(5) 0.022(6) 0.017(4) -0.004(4) 0.007(4) -0.012(5)
C10 0.028(5) 0.034(6) 0.025(5) -0.004(4) 0.002(4) -0.013(4)
C11 0.016(5) 0.030(6) 0.053(6) 0.001(6) 0.010(4) 0.006(5)
C12 0.041(6) 0.030(6) 0.020(5) 0.001(4) 0.000(4) 0.014(5)
C13 0.031(6) 0.024(6) 0.021(5) 0.000(4) -0.005(4) 0.006(4)
C14 0.033(6) 0.011(5) 0.023(5) 0.000(4) 0.008(4) 0.011(4)
C15 0.032(6) 0.030(6) 0.026(5) 0.006(5) -0.005(4) -0.002(5)
C16 0.041(6) 0.018(5) 0.018(5) -0.007(4) -0.001(4) 0.006(4)
C17 0.035(5) 0.014(5) 0.049(6) -0.010(4) -0.015(6) 0.002(5)
C18 0.021(5) 0.026(5) 0.030(5) 0.004(5) -0.004(3) 0.003(4)
C19 0.030(5) 0.023(5) 0.017(4) -0.004(3) -0.003(5) 0.011(5)
C20 0.031(5) 0.021(5) 0.027(5) 0.003(4) -0.009(5) 0.006(5)
C21 0.024(6) 0.025(5) 0.036(6) 0.000(4) 0.000(4) -0.006(4)
C22 0.038(6) 0.027(5) 0.025(5) -0.002(4) -0.001(5) 0.010(5)
C23 0.047(7) 0.027(6) 0.016(5) -0.005(4) -0.004(4) -0.010(5)
C24 0.025(5) 0.028(6) 0.021(5) -0.005(4) 0.005(4) -0.004(4)
C25 0.029(5) 0.034(5) 0.015(4) -0.003(3) 0.003(5) -0.005(5)
C26 0.037(6) 0.024(6) 0.029(5) 0.003(5) -0.009(4) 0.000(5)
C27 0.047(7) 0.036(6) 0.023(5) -0.012(5) 0.004(4) 0.003(5)
C28 0.031(5) 0.022(5) 0.021(5) 0.007(4) 0.002(4) -0.012(4)
C29 0.046(7) 0.025(5) 0.033(6) -0.003(5) 0.007(5) -0.005(5)
C30 0.041(6) 0.026(6) 0.035(6) 0.004(4) 0.006(5) 0.003(5)
C31 0.026(5) 0.014(5) 0.038(6) -0.003(4) 0.002(4) 0.000(4)
C32 0.022(5) 0.033(6) 0.035(6) 0.018(5) 0.004(4) -0.003(4)
C34 0.039(5) 0.038(5) 0.033(4) 0.010(4) 0.010(4) 0.003(4)
C35 0.041(5) 0.042(6) 0.036(4) 0.008(4) -0.009(4) -0.004(4)
C36 0.046(5) 0.048(6) 0.022(4) 0.004(4) -0.007(4) -0.004(4)
C37 0.033(5) 0.041(5) 0.023(4) 0.008(4) -0.002(4) 0.002(4)
C38 0.026(4) 0.034(5) 0.028(4) 0.010(4) 0.005(3) 0.009(4)
O3 0.031(4) 0.031(4) 0.030(4) 0.002(3) 0.002(3) -0.004(3)
C39 0.074(9) 0.068(9) 0.021(6) -0.008(6) 0.002(6) -0.025(7)
C40 0.056(7) 0.044(6) 0.038(6) -0.012(5) 0.007(6) -0.009(7)
C41 0.047(7) 0.035(7) 0.045(7) -0.004(5) -0.016(6) -0.010(6)
C42 0.023(6) 0.028(5) 0.034(5) 0.008(4) 0.005(4) 0.000(4)
O4 0.045(4) 0.031(4) 0.022(4) -0.001(3) 0.005(3) -0.012(3)
C43 0.040(7) 0.026(6) 0.037(6) -0.020(5) 0.005(5) 0.000(5)
C44 0.095(10) 0.053(9) 0.023(6) -0.016(6) 0.015(6) -0.022(7)
C45 0.118(13) 0.049(8) 0.032(7) 0.019(6) -0.006(7) -0.023(8)
C46 0.040(6) 0.038(7) 0.022(5) -0.006(5) 0.009(4) -0.015(5)
O5 0.109(10) 0.071(8) 0.096(9) -0.031(7) 0.014(7) 0.001(7)
C47 0.075(11) 0.073(11) 0.080(11) 0.010(9) 0.037(9) 0.023(9)
C48 0.062(11) 0.058(10) 0.114(14) 0.005(10) 0.019(10) -0.007(8)
C49 0.058(9) 0.074(10) 0.061(8) 0.003(7) 0.006(8) 0.015(8)
C50 0.074(14) 0.124(16) 0.106(14) -0.018(12) 0.017(11) -0.042(13)

loop_
_atom_type_symbol
_atom_type_description
_atom_type_scat_dispersion_real
_atom_type_scat_dispersion_imag
_atom_type_scat_source
C C 0.0033 0.0016 'International Tables Vol C Tables 4.2.6.8 and 6.1.1.4'
H H 0.0000 0.0000 'International Tables Vol C Tables 4.2.6.8 and 6.1.1.4'
N N 0.0061 0.0033 'International Tables Vol C Tables 4.2.6.8 and 6.1.1.4'
O O 0.0106 0.0060 'International Tables Vol C Tables 4.2.6.8 and 6.1.1.4'
Co Co 0.3494 0.9721 'International Tables Vol C Tables 4.2.6.8 and 6.1.1.4'
U U -9.6767 9.6646 'International Tables Vol C Tables 4.2.6.8 and 6.1.1.4'

loop_
_geom_angle_atom_site_label_1
_geom_angle_atom_site_label_2
_geom_angle_atom_site_label_3
_geom_angle
O2 U1 O1 177.6(3)
O2 U1 N3 87.1(3)
O1 U1 N3 93.0(3)
O2 U1 N2 87.5(3)
O1 U1 N2 94.8(3)
N3 U1 N2 71.6(2)
O2 U1 O3 80.6(3)
O1 U1 O3 97.9(3)
N3 U1 O3 142.9(2)
N2 U1 O3 141.7(2)
O2 U1 N4 88.7(3)
O1 U1 N4 89.1(3)
N3 U1 N4 67.5(3)
N2 U1 N4 139.1(3)
O3 U1 N4 77.3(2)
O2 U1 N1 88.7(3)
O1 U1 N1 92.8(2)
N3 U1 N1 138.6(3)
N2 U1 N1 67.0(3)
O3 U1 N1 76.3(2)
N4 U1 N1 153.6(3)
U1 O1 Co1 148.8(4)
N6 Co1 N7 90.6(3)
N6 Co1 O1 111.8(3)
N7 Co1 O1 105.2(3)
N6 Co1 O4 96.0(3)
N7 Co1 O4 93.9(3)
O1 Co1 O4 145.6(2)
N6 Co1 N5 75.9(3)
N7 Co1 N5 165.6(3)
O1 Co1 N5 84.7(3)
O4 Co1 N5 83.0(3)
C1 N1 C38 117.8(8)
C1 N1 U1 112.2(7)
C38 N1 U1 128.1(6)
C5 N2 C2 105.4(7)
C5 N2 U1 136.7(6)
C2 N2 U1 113.3(6)
C9 N3 C12 103.8(8)
C9 N3 U1 139.3(6)
C12 N3 U1 114.8(6)
C13 N4 C14 119.7(8)
C13 N4 U1 113.7(6)
C14 N4 U1 125.8(6)
C20 N5 C19 116.7(8)
C20 N5 Co1 103.4(6)
C19 N5 Co1 138.6(6)
C24 N6 C21 107.0(8)
C24 N6 Co1 131.3(7)
C21 N6 Co1 117.5(6)
C28 N7 C31 106.5(8)
C28 N7 Co1 126.6(6)
C31 N7 Co1 124.2(6)
C32 N8 C33 117.3(8)
N1 C1 C2 120.5(9)
N1 C1 H1A 119.7
C2 C1 H1A 119.7
N2 C2 C1 118.8(9)
N2 C2 C3 108.1(9)
C1 C2 C3 133.0(10)
C4 C3 C2 108.2(9)
C4 C3 H3A 125.9
C2 C3 H3A 125.9
C3 C4 C5 107.0(9)
C3 C4 H4A 126.5
C5 C4 H4A 126.5
N2 C5 C4 111.3(9)
N2 C5 C6 118.6(8)
C4 C5 C6 130.0(9)
C9 C6 C7 110.4(8)
C9 C6 C5 112.3(8)
C7 C6 C5 110.3(8)
C9 C6 C8 107.8(8)
C7 C6 C8 106.9(8)
C5 C6 C8 109.0(8)
C6 C7 H7A 109.5
C6 C7 H7B 109.5
H7A C7 H7B 109.5
C6 C7 H7C 109.5
H7A C7 H7C 109.5
H7B C7 H7C 109.5
C6 C8 H8B 109.5
C6 C8 H8C 109.5
H8B C8 H8C 109.5
C6 C8 H8D 109.5
H8B C8 H8D 109.5
H8C C8 H8D 109.5
C10 C9 N3 111.2(9)
C10 C9 C6 130.6(9)
N3 C9 C6 118.2(8)
C9 C10 C11 108.7(8)
C9 C10 H10A 125.6
C11 C10 H10A 125.6
C10 C11 C12 105.8(8)
C10 C11 H11A 127.1
C12 C11 H11A 127.1
C11 C12 C13 131.3(9)
C11 C12 N3 110.5(9)
C13 C12 N3 117.8(9)
N4 C13 C12 120.2(9)
N4 C13 H13A 119.9
C12 C13 H13A 119.9
C19 C14 C15 120.8(9)
C19 C14 N4 120.0(8)
C15 C14 N4 119.1(8)
C16 C15 C14 120.0(10)
C16 C15 H15A 120.0
C14 C15 H15A 120.0
C15 C16 C17 119.5(9)
C15 C16 H16A 120.2
C17 C16 H16A 120.2
C18 C17 C16 119.9(8)
C18 C17 H17A 120.0
C16 C17 H17A 120.0
C17 C18 C19 121.3(9)
C17 C18 H18A 119.4
C19 C18 H18A 119.4
C14 C19 C18 118.4(8)
C14 C19 N5 120.7(8)
C18 C19 N5 120.8(8)
N5 C20 C21 122.0(9)
N5 C20 H20A 119.0
C21 C20 H20A 119.0
N6 C21 C22 109.9(8)
N6 C21 C20 118.1(8)
C22 C21 C20 131.9(9)
C21 C22 C23 104.9(8)
C21 C22 H22A 127.6
C23 C22 H22A 127.6
C24 C23 C22 107.4(8)
C24 C23 H23A 126.3
C22 C23 H23A 126.3
N6 C24 C23 110.8(9)
N6 C24 C25 119.1(8)
C23 C24 C25 130.0(8)
C27 C25 C28 110.4(8)
C27 C25 C26 109.8(7)
C28 C25 C26 106.7(7)
C27 C25 C24 108.7(7)
C28 C25 C24 112.9(7)
C26 C25 C24 108.1(8)
C25 C26 H26A 109.5
C25 C26 H26B 109.5
H26A C26 H26B 109.5
C25 C26 H26C 109.5
H26A C26 H26C 109.5
H26B C26 H26C 109.5
C25 C27 H27A 109.5
C25 C27 H27B 109.5
H27A C27 H27B 109.5
C25 C27 H27C 109.5
H27A C27 H27C 109.5
H27B C27 H27C 109.5
N7 C28 C29 109.9(8)
N7 C28 C25 123.5(8)
C29 C28 C25 126.1(9)
C28 C29 C30 107.3(9)
C28 C29 H29A 126.4
C30 C29 H29A 126.4
C31 C30 C29 105.8(9)
C31 C30 H30A 127.1
C29 C30 H30A 127.1
N7 C31 C30 110.4(9)
N7 C31 C32 122.2(8)
C30 C31 C32 127.0(9)
N8 C32 C31 126.5(9)
N8 C32 H32A 116.7
C31 C32 H32A 116.7
C38 C33 C34 122.6(9)
C38 C33 N8 120.2(9)
C34 C33 N8 117.0(9)
C35 C34 C33 119.3(9)
C35 C34 H34A 120.3
C33 C34 H34A 120.3
C34 C35 C36 120.5(10)
C34 C35 H35A 119.8
C36 C35 H35A 119.8
C37 C36 C35 117.9(9)
C37 C36 H36A 121.1
C35 C36 H36A 121.1
C36 C37 C38 123.4(9)
C36 C37 H37A 118.3
C38 C37 H37A 118.3
C33 C38 C37 116.2(9)
C33 C38 N1 120.6(9)
C37 C38 N1 123.0(9)
C42 O3 C39 105.9(7)
C42 O3 U1 134.0(5)
C39 O3 U1 120.1(6)
O3 C39 C40 108.0(9)
O3 C39 H39A 110.1
C40 C39 H39A 110.1
O3 C39 H39B 110.1
C40 C39 H39B 110.1
H39A C39 H39B 108.4
C39 C40 C41 102.6(9)
C39 C40 H40A 111.3
C41 C40 H40A 111.3
C39 C40 H40B 111.3
C41 C40 H40B 111.3
H40A C40 H40B 109.2
C42 C41 C40 103.0(9)
C42 C41 H41A 111.2
C40 C41 H41A 111.2
C42 C41 H41B 111.2
C40 C41 H41B 111.2
H41A C41 H41B 109.1
O3 C42 C41 105.1(8)
O3 C42 H42A 110.7
C41 C42 H42A 110.7
O3 C42 H42B 110.7
C41 C42 H42B 110.7
H42A C42 H42B 108.8
C43 O4 C46 108.9(7)
C43 O4 Co1 130.3(6)
C46 O4 Co1 117.6(6)
O4 C43 C44 106.1(8)
O4 C43 H43A 110.5
C44 C43 H43A 110.5
O4 C43 H43B 110.5
C44 C43 H43B 110.5
H43A C43 H43B 108.7
C45 C44 C43 105.5(10)
C45 C44 H44A 110.6
C43 C44 H44A 110.6
C45 C44 H44B 110.6
C43 C44 H44B 110.6
H44A C44 H44B 108.8
C44 C45 C46 106.8(9)
C44 C45 H45A 110.4
C46 C45 H45A 110.4
C44 C45 H45B 110.4
C46 C45 H45B 110.4
H45A C45 H45B 108.6
O4 C46 C45 105.6(8)
O4 C46 H46A 110.6
C45 C46 H46A 110.6
O4 C46 H46B 110.6
C45 C46 H46B 110.6
H46A C46 H46B 108.7
C47 O5 C50 110.9(12)
O5 C47 C48 101.8(12)
O5 C47 H47A 111.4
C48 C47 H47A 111.4
O5 C47 H47B 111.4
C48 C47 H47B 111.4
H47A C47 H47B 109.3
C49 C48 C47 103.0(14)
C49 C48 H48A 111.2
C47 C48 H48A 111.2
C49 C48 H48B 111.2
C47 C48 H48B 111.2
H48A C48 H48B 109.1
C48 C49 C50 104.7(13)
C48 C49 H49A 110.8
C50 C49 H49A 110.8
C48 C49 H49B 110.8
C50 C49 H49B 110.8
H49A C49 H49B 108.9
O5 C50 C49 102.0(13)
O5 C50 H50A 111.4
C49 C50 H50A 111.4
O5 C50 H50B 111.4
C49 C50 H50B 111.4
H50A C50 H50B 109.2

loop_
_geom_bond_atom_site_label_1
_geom_bond_atom_site_label_2
_geom_bond_distance
U1 O2 1.771(6)
U1 O1 1.784(6)
U1 N3 2.401(8)
U1 N2 2.421(7)
U1 O3 2.474(7)
U1 N4 2.513(8)
U1 N1 2.537(8)
O1 Co1 2.084(6)
Co1 N6 1.972(8)
Co1 N7 2.002(8)
Co1 O4 2.117(7)
Co1 N5 2.447(9)
N1 C1 1.309(11)
N1 C38 1.414(13)
N2 C5 1.366(12)
N2 C2 1.393(12)
N3 C9 1.383(12)
N3 C12 1.412(12)
N4 C13 1.321(12)
N4 C14 1.424(12)
N5 C20 1.288(11)
N5 C19 1.425(11)
N6 C24 1.360(11)
N6 C21 1.372(12)
N7 C28 1.365(11)
N7 C31 1.385(12)
N8 C32 1.278(12)
N8 C33 1.455(12)
C1 C2 1.402(13)
C1 H1A 0.9500
C2 C3 1.415(13)
C3 C4 1.349(15)
C3 H3A 0.9500
C4 C5 1.383(13)
C4 H4A 0.9500
C5 C6 1.541(13)
C6 C9 1.503(14)
C6 C7 1.553(13)
C6 C8 1.591(13)
C7 H7A 0.9800
C7 H7B 0.9800
C7 H7C 0.9800
C8 H8B 0.9800
C8 H8C 0.9800
C8 H8D 0.9800
C9 C10 1.358(13)
C10 C11 1.383(14)
C10 H10A 0.9500
C11 C12 1.389(14)
C11 H11A 0.9500
C12 C13 1.406(14)
C13 H13A 0.9500
C14 C19 1.394(13)
C14 C15 1.400(13)
C15 C16 1.379(13)
C15 H15A 0.9500
C16 C17 1.410(13)
C16 H16A 0.9500
C17 C18 1.375(12)
C17 H17A 0.9500
C18 C19 1.395(13)
C18 H18A 0.9500
C20 C21 1.409(12)
C20 H20A 0.9500
C21 C22 1.405(13)
C22 C23 1.426(13)
C22 H22A 0.9500
C23 C24 1.362(13)
C23 H23A 0.9500
C24 C25 1.546(13)
C25 C27 1.517(12)
C25 C28 1.523(13)
C25 C26 1.538(13)
C26 H26A 0.9800
C26 H26B 0.9800
C26 H26C 0.9800
C27 H27A 0.9800
C27 H27B 0.9800
C27 H27C 0.9800
C28 C29 1.398(14)
C29 C30 1.410(14)
C29 H29A 0.9500
C30 C31 1.395(13)
C30 H30A 0.9500
C31 C32 1.412(14)
C32 H32A 0.9500
C33 C38 1.362(13)
C33 C34 1.389(14)
C34 C35 1.379(14)
C34 H34A 0.9500
C35 C36 1.387(14)
C35 H35A 0.9500
C36 C37 1.378(14)
C36 H36A 0.9500
C37 C38 1.403(13)
C37 H37A 0.9500
O3 C42 1.469(10)
O3 C39 1.480(12)
C39 C40 1.481(15)
C39 H39A 0.9900
C39 H39B 0.9900
C40 C41 1.505(15)
C40 H40A 0.9900
C40 H40B 0.9900
C41 C42 1.486(14)
C41 H41A 0.9900
C41 H41B 0.9900
C42 H42A 0.9900
C42 H42B 0.9900
O4 C43 1.475(11)
O4 C46 1.469(11)
C43 C44 1.515(15)
C43 H43A 0.9900
C43 H43B 0.9900
C44 C45 1.459(15)
C44 H44A 0.9900
C44 H44B 0.9900
C45 C46 1.496(15)
C45 H45A 0.9900
C45 H45B 0.9900
C46 H46A 0.9900
C46 H46B 0.9900
O5 C47 1.390(19)
O5 C50 1.46(2)
C47 C48 1.476(19)
C47 H47A 0.9900
C47 H47B 0.9900
C48 C49 1.44(2)
C48 H48A 0.9900
C48 H48B 0.9900
C49 C50 1.497(19)
C49 H49A 0.9900
C49 H49B 0.9900
C50 H50A 0.9900
C50 H50B 0.9900
